data_4112314
loop_
_publ_author_name
'Tohru Nishinaga'
'Atsushi Wakamiya'
'Daisuke Yamazaki'
'Koichi Komatsu'

_publ_contact_author_address
;
    Institute for Chemical Research, Kyoto University, Gokasho, Uji, 
    Kyoto 611-0011, Japan. 
;
_publ_contact_author_email ' komatsu@scl.kyoto-u.ac.jp'
_publ_contact_author_fax ' +81-774-38-3178 '
_publ_contact_author_name ' Koichi Komatsu '
_publ_contact_author_phone ' +81-774-38-3172 '
_publ_section_title
;
 Crystal Structures and Spectroscopic Characterization of Radical Cations
 and Dications of Oligothiophenes Stabilized by Annelation with
 Bicyclo[2.2.2]octene Units: Sterically Segregated Cationic
 Oligothiophenes
;
_journal_name_full 'Journal of the American Chemical Society'
_journal_page_first 3163
_journal_page_last 3174
_journal_paper_doi 10.1021/ja039434v
_journal_volume 126
_journal_year 2004
_chemical_formula_moiety 'C40 H42 S4, 2(F6 Sb)'
_chemical_formula_sum 'C40 H42 F12 S4 Sb2'
_chemical_formula_weight 1122.54
_chemical_name_systematic
; 
4,5:4''',5'''-Bis(bicyclo[2.2.2]octeno)-
3',4':3'',4''-bis(bicyclo[2.2.2]octano)-
2,2':5',2'',5'',2'''-quarterthiophene dication 
bis(hexafluoroantimonate)
;
_space_group_IT_number 2
_symmetry_cell_setting triclinic
_symmetry_space_group_name_Hall '-P 1'
_symmetry_space_group_name_H-M 'P -1'
_atom_sites_solution_hydrogens geom
_atom_sites_solution_primary direct
_atom_sites_solution_secondary difmap
_audit_creation_date ' May 2 2003 '
_audit_creation_method SHELXL-97
_cell_angle_alpha 109.542(5)
_cell_angle_beta 100.177(5)
_cell_angle_gamma 97.274(5)
_cell_formula_units_Z 1
_cell_length_a 7.918(5)
_cell_length_b 9.912(5)
_cell_length_c 13.964(5)
_cell_measurement_temperature 100(2)
_cell_volume 996.0(9)
_computing_cell_refinement 'Bruker SMART'
_computing_data_collection 'Bruker SMART'
_computing_data_reduction 'SHELXS-97 (Sheldrick, 1990)'
_computing_molecular_graphics 'Bruker SHELXTL'
_computing_publication_material 'Bruker SHELXTL'
_computing_structure_refinement 'SHELXL-97 (Sheldrick, 1997)'
_computing_structure_solution 'SHELXS-97 (Sheldrick, 1990)'
_diffrn_ambient_temperature 100(2)
_diffrn_measured_fraction_theta_full 0.986
_diffrn_measured_fraction_theta_max 0.986
_diffrn_measurement_device_type 'CCD area detector'
_diffrn_measurement_method 'phi and omega scans'
_diffrn_radiation_monochromator graphite
_diffrn_radiation_source 'fine-focus sealed tube'
_diffrn_radiation_type MoK\a
_diffrn_radiation_wavelength 0.71069
_diffrn_reflns_av_R_equivalents 0.0428
_diffrn_reflns_av_sigmaI/netI 0.1131
_diffrn_reflns_limit_h_max 9
_diffrn_reflns_limit_h_min -8
_diffrn_reflns_limit_k_max 10
_diffrn_reflns_limit_k_min -11
_diffrn_reflns_limit_l_max 16
_diffrn_reflns_limit_l_min -13
_diffrn_reflns_number 5208
_diffrn_reflns_theta_full 25.00
_diffrn_reflns_theta_max 25.00
_diffrn_reflns_theta_min 2.21
_exptl_absorpt_coefficient_mu 1.654
_exptl_absorpt_correction_T_max 0.9837
_exptl_absorpt_correction_T_min 0.8521
_exptl_absorpt_correction_type empirical(SADABS)
_exptl_crystal_colour green
_exptl_crystal_density_diffrn 1.871
_exptl_crystal_description prism
_exptl_crystal_F_000 556
_exptl_crystal_size_max 0.10
_exptl_crystal_size_mid 0.05
_exptl_crystal_size_min 0.01
_refine_diff_density_max 0.727
_refine_diff_density_min -0.817
_refine_diff_density_rms 0.128
_refine_ls_extinction_method SHELXL
_refine_ls_goodness_of_fit_ref 1.000
_refine_ls_hydrogen_treatment mixed
_refine_ls_matrix_type full
_refine_ls_number_parameters 299
_refine_ls_number_reflns 3453
_refine_ls_number_restraints 36
_refine_ls_restrained_S_all 0.998
_refine_ls_R_factor_all 0.0834
_refine_ls_R_factor_gt 0.0509
_refine_ls_shift/su_max 0.000
_refine_ls_shift/su_mean 0.000
_refine_ls_structure_factor_coef Fsqd
_refine_ls_weighting_details 'calc w=1/[\s^2^(Fo^2^)+(0.0180P)^2^+0.0000P] where P=(Fo^2^+2Fc^2^)/3'
_refine_ls_weighting_scheme calc
_refine_ls_wR_factor_gt 0.0810
_refine_ls_wR_factor_ref 0.0872
_reflns_number_gt 2372
_reflns_number_total 3453
_reflns_threshold_expression >2sigma(I)
_cod_data_source_file ja039434v_s3.cif
_cod_data_source_block 1(4T)2+
_cod_database_code 4112314

loop_
_symmetry_equiv_pos_as_xyz
'x, y, z'
'-x, -y, -z'

loop_
_atom_site_label
_atom_site_type_symbol
_atom_site_fract_x
_atom_site_fract_y
_atom_site_fract_z
_atom_site_U_iso_or_equiv
_atom_site_adp_type
_atom_site_occupancy
_atom_site_symmetry_multiplicity
_atom_site_calc_flag
_atom_site_refinement_flags
_atom_site_disorder_assembly
_atom_site_disorder_group
F6 F 0.5721(13) 0.4908(11) 0.1192(6) 0.062(3) Uani 0.704(10) 1 d PU A 1
F3 F 0.6307(11) 0.5450(8) 0.3986(5) 0.049(3) Uani 0.704(10) 1 d PU A 1
F2 F 0.3666(9) 0.4603(8) 0.2394(7) 0.051(2) Uani 0.704(10) 1 d PU A 1
F5 F 0.8406(9) 0.5744(9) 0.2795(9) 0.073(3) Uani 0.704(10) 1 d PU A 1
F14 F 0.790(3) 0.646(2) 0.3790(13) 0.086(9) Uani 0.296(10) 1 d PU A 2
F11 F 0.478(4) 0.495(2) 0.336(3) 0.115(13) Uani 0.296(10) 1 d PU A 2
F12 F 0.471(4) 0.428(2) 0.140(2) 0.110(12) Uani 0.296(10) 1 d PU A 2
F13 F 0.784(3) 0.5743(18) 0.186(2) 0.081(9) Uani 0.296(10) 1 d PU A 2
Sb1 Sb 0.61176(7) 0.52303(5) 0.25913(4) 0.03031(17) Uani 1 1 d . . .
S2 S 1.1115(2) 0.36330(16) 0.37918(13) 0.0205(4) Uani 1 1 d . . .
S1 S 0.9424(2) -0.10363(16) 0.21454(13) 0.0228(4) Uani 1 1 d . . .
F1 F 0.5713(6) 0.7091(4) 0.2832(4) 0.0547(13) Uani 1 1 d . A .
C2 C 1.1958(8) -0.0316(7) 0.1382(5) 0.0211(15) Uani 1 1 d . . .
F4 F 0.6527(9) 0.3371(6) 0.2380(4) 0.105(2) Uani 1 1 d . A .
C18 C 0.7199(7) 0.3008(6) 0.5225(5) 0.0202(16) Uani 1 1 d . . .
H18 H 0.7147 0.4002 0.5705 0.024 Uiso 1 1 calc R . .
C4 C 1.0527(7) 0.0780(6) 0.2650(5) 0.0143(14) Uani 1 1 d . . .
C3 C 1.1855(7) 0.0967(6) 0.2149(4) 0.0173(14) Uani 1 1 d . . .
H3 H 1.2612 0.1878 0.2315 0.021 Uiso 1 1 calc R . .
C6 C 0.8748(7) 0.1777(6) 0.3992(4) 0.0165(14) Uani 1 1 d . . .
C8 C 0.9873(7) 0.4265(6) 0.4691(5) 0.0167(15) Uani 1 1 d . . .
C20 C 0.7585(9) 0.2015(7) 0.5834(5) 0.0282(17) Uani 1 1 d . . .
H20A H 0.6663 0.1921 0.6216 0.034 Uiso 1 1 calc R . .
H20B H 0.8725 0.2435 0.6349 0.034 Uiso 1 1 calc R . .
C15 C 0.7434(8) 0.0514(6) 0.3941(5) 0.0213(16) Uani 1 1 d . . .
H15 H 0.7579 -0.0432 0.3439 0.026 Uiso 1 1 calc R . .
C7 C 0.8619(8) 0.3092(6) 0.4668(5) 0.0166(14) Uani 1 1 d . . .
C16 C 0.5660(8) 0.0862(6) 0.3612(5) 0.0266(17) Uani 1 1 d . . .
H16A H 0.4720 0.0076 0.3579 0.032 Uiso 1 1 calc R . .
H16B H 0.5523 0.0912 0.2906 0.032 Uiso 1 1 calc R . .
C19 C 0.5494(8) 0.2324(6) 0.4392(5) 0.0256(17) Uani 1 1 d . . .
H19A H 0.5225 0.2992 0.4020 0.031 Uiso 1 1 calc R . .
H19B H 0.4522 0.2165 0.4726 0.031 Uiso 1 1 calc R . .
C5 C 1.0048(7) 0.1841(6) 0.3429(5) 0.0164(14) Uani 1 1 d . . .
C14 C 1.1882(8) -0.1326(7) -0.0449(5) 0.0249(16) Uani 1 1 d . . .
H14A H 1.2571 -0.1644 -0.0981 0.030 Uiso 1 1 calc R . .
H14B H 1.1298 -0.0555 -0.0576 0.030 Uiso 1 1 calc R . .
C9 C 1.0742(8) -0.2888(6) 0.0491(5) 0.0261(17) Uani 1 1 d . . .
H9 H 0.9816 -0.3698 0.0460 0.031 Uiso 1 1 calc R . .
C13 C 1.3978(8) -0.1941(7) 0.0814(5) 0.0309(18) Uani 1 1 d . . .
H13A H 1.4636 -0.2305 0.0271 0.037 Uiso 1 1 calc R . .
H13B H 1.4815 -0.1553 0.1505 0.037 Uiso 1 1 calc R . .
C1 C 1.0717(8) -0.1465(6) 0.1313(5) 0.0205(15) Uani 1 1 d . . .
C17 C 0.7636(9) 0.0503(7) 0.5051(5) 0.0321(18) Uani 1 1 d . . .
H17A H 0.8762 0.0229 0.5264 0.038 Uiso 1 1 calc R . .
H17B H 0.6679 -0.0237 0.5058 0.038 Uiso 1 1 calc R . .
C12 C 1.3096(8) -0.0715(6) 0.0634(5) 0.0230(16) Uani 1 1 d . . .
H12 H 1.3987 0.0152 0.0718 0.028 Uiso 1 1 calc R . .
C10 C 1.2596(8) -0.3180(7) 0.0766(6) 0.0318(18) Uani 1 1 d . . .
H10A H 1.2792 -0.3299 0.1451 0.038 Uiso 1 1 calc R . .
H10B H 1.2701 -0.4101 0.0233 0.038 Uiso 1 1 calc R . .
C11 C 1.0505(9) -0.2619(7) -0.0549(5) 0.0303(18) Uani 1 1 d . . .
H11A H 1.0612 -0.3504 -0.1114 0.036 Uiso 1 1 calc R . .
H11B H 0.9321 -0.2420 -0.0735 0.036 Uiso 1 1 calc R . .

loop_
_atom_site_aniso_label
_atom_site_aniso_U_11
_atom_site_aniso_U_22
_atom_site_aniso_U_33
_atom_site_aniso_U_23
_atom_site_aniso_U_13
_atom_site_aniso_U_12
F6 0.115(9) 0.070(7) 0.026(4) 0.024(4) 0.038(5) 0.053(6)
F3 0.067(6) 0.053(5) 0.025(4) 0.010(3) 0.002(4) 0.027(5)
F2 0.037(4) 0.045(4) 0.065(5) 0.020(4) 0.010(4) -0.011(3)
F5 0.027(4) 0.096(6) 0.112(9) 0.056(6) 0.018(5) 0.014(4)
F14 0.108(17) 0.073(14) 0.035(11) -0.022(9) -0.031(11) 0.052(12)
F11 0.17(3) 0.076(16) 0.20(3) 0.09(2) 0.18(3) 0.078(17)
F12 0.14(3) 0.049(15) 0.09(2) -0.020(13) -0.025(18) 0.049(15)
F13 0.090(17) 0.044(11) 0.12(2) 0.014(12) 0.075(17) 0.012(10)
Sb1 0.0399(3) 0.0265(3) 0.0297(3) 0.0104(2) 0.0137(2) 0.0170(2)
S2 0.0226(10) 0.0121(8) 0.0258(10) 0.0020(7) 0.0141(8) 0.0016(7)
S1 0.0263(10) 0.0127(8) 0.0284(10) 0.0039(8) 0.0113(8) 0.0034(7)
F1 0.074(3) 0.019(2) 0.079(3) 0.017(2) 0.031(3) 0.018(2)
C2 0.024(4) 0.022(4) 0.018(4) 0.006(3) 0.006(3) 0.009(3)
F4 0.222(7) 0.072(4) 0.088(4) 0.050(3) 0.100(5) 0.117(4)
C18 0.018(4) 0.009(3) 0.029(4) -0.001(3) 0.012(3) 0.000(3)
C4 0.015(3) 0.009(3) 0.019(4) 0.004(3) 0.003(3) 0.003(2)
C3 0.021(4) 0.012(3) 0.019(4) 0.004(3) 0.007(3) 0.004(3)
C6 0.017(4) 0.018(3) 0.013(3) 0.006(3) 0.004(3) 0.000(3)
C8 0.018(4) 0.015(3) 0.015(4) 0.002(3) 0.010(3) -0.001(3)
C20 0.035(4) 0.027(4) 0.029(4) 0.012(3) 0.019(4) 0.006(3)
C15 0.026(4) 0.011(3) 0.031(4) 0.008(3) 0.017(3) 0.005(3)
C7 0.019(4) 0.015(3) 0.015(4) 0.002(3) 0.007(3) 0.002(3)
C16 0.018(4) 0.017(3) 0.038(4) 0.002(3) 0.013(3) -0.006(3)
C19 0.020(4) 0.019(3) 0.041(4) 0.011(3) 0.017(4) 0.001(3)
C5 0.012(3) 0.015(3) 0.024(4) 0.010(3) 0.005(3) 0.001(3)
C14 0.026(4) 0.032(4) 0.020(4) 0.008(3) 0.012(3) 0.012(3)
C9 0.028(4) 0.014(3) 0.028(4) -0.003(3) 0.006(3) 0.003(3)
C13 0.028(4) 0.032(4) 0.031(4) 0.004(3) 0.012(4) 0.014(3)
C1 0.020(4) 0.018(3) 0.025(4) 0.007(3) 0.005(3) 0.012(3)
C17 0.038(5) 0.025(4) 0.051(5) 0.024(4) 0.030(4) 0.013(3)
C12 0.015(4) 0.018(3) 0.027(4) -0.003(3) 0.009(3) 0.000(3)
C10 0.036(5) 0.023(4) 0.032(4) 0.001(3) 0.013(4) 0.012(3)
C11 0.034(4) 0.027(4) 0.022(4) -0.003(3) 0.007(4) 0.010(3)

loop_
_atom_type_symbol
_atom_type_description
_atom_type_scat_dispersion_real
_atom_type_scat_dispersion_imag
_atom_type_scat_source
C C 0.0033 0.0016 'International Tables Vol C Tables 4.2.6.8 and 6.1.1.4'
H H 0.0000 0.0000 'International Tables Vol C Tables 4.2.6.8 and 6.1.1.4'
F F 0.0171 0.0103 'International Tables Vol C Tables 4.2.6.8 and 6.1.1.4'
S S 0.1246 0.1234 'International Tables Vol C Tables 4.2.6.8 and 6.1.1.4'
Sb Sb -0.5866 1.5461 'International Tables Vol C Tables 4.2.6.8 and 6.1.1.4'

loop_
_geom_angle_atom_site_label_1
_geom_angle_atom_site_label_2
_geom_angle_atom_site_label_3
_geom_angle
_geom_angle_site_symmetry_1
F11 Sb1 F12 98.4(16) .
F11 Sb1 F5 133.9(13) .
F12 Sb1 F5 124.8(12) .
F11 Sb1 F6 132.5(13) .
F12 Sb1 F6 35.6(11) .
F5 Sb1 F6 93.3(4) .
F11 Sb1 F1 91.5(6) .
F12 Sb1 F1 101.3(8) .
F5 Sb1 F1 94.8(3) .
F6 Sb1 F1 88.9(3) .
F11 Sb1 F4 87.6(6) .
F12 Sb1 F4 79.7(8) .
F5 Sb1 F4 85.2(3) .
F6 Sb1 F4 92.3(3) .
F1 Sb1 F4 178.8(2) .
F11 Sb1 F3 42.1(12) .
F12 Sb1 F3 138.9(13) .
F5 Sb1 F3 91.9(4) .
F6 Sb1 F3 174.5(5) .
F1 Sb1 F3 92.4(3) .
F4 Sb1 F3 86.4(3) .
F11 Sb1 F2 44.6(12) .
F12 Sb1 F2 55.8(12) .
F5 Sb1 F2 177.3(4) .
F6 Sb1 F2 88.0(4) .
F1 Sb1 F2 87.5(3) .
F4 Sb1 F2 92.4(3) .
F3 Sb1 F2 86.7(3) .
F11 Sb1 F14 91.1(14) .
F12 Sb1 F14 169.8(15) .
F5 Sb1 F14 47.6(7) .
F6 Sb1 F14 134.2(9) .
F1 Sb1 F14 74.7(5) .
F4 Sb1 F14 104.5(6) .
F3 Sb1 F14 51.2(7) .
F2 Sb1 F14 132.2(7) .
F11 Sb1 F13 173.0(14) .
F12 Sb1 F13 88.4(13) .
F5 Sb1 F13 40.5(7) .
F6 Sb1 F13 53.8(8) .
F1 Sb1 F13 85.4(6) .
F4 Sb1 F13 95.5(6) .
F3 Sb1 F13 131.6(9) .
F2 Sb1 F13 141.2(9) .
F14 Sb1 F13 82.0(10) .
C5 S2 C8 92.3(3) .
C1 S1 C4 90.5(3) .
C1 C2 C3 111.3(5) .
C1 C2 C12 114.0(5) .
C3 C2 C12 134.6(6) .
C7 C18 C19 106.9(5) .
C7 C18 C20 107.2(5) .
C19 C18 C20 110.1(5) .
C5 C4 C3 127.4(5) .
C5 C4 S1 121.9(4) .
C3 C4 S1 110.7(4) .
C2 C3 C4 112.8(5) .
C7 C6 C5 114.6(5) .
C7 C6 C15 114.4(5) .
C5 C6 C15 131.0(5) .
C8 C8 C7 127.8(7) 2_766
C8 C8 S2 122.0(6) 2_766
C7 C8 S2 110.3(4) .
C18 C20 C17 108.3(5) .
C6 C15 C16 105.2(5) .
C6 C15 C17 107.7(5) .
C16 C15 C17 108.4(5) .
C6 C7 C8 112.9(5) .
C6 C7 C18 113.8(5) .
C8 C7 C18 133.3(5) .
C15 C16 C19 110.2(5) .
C18 C19 C16 109.8(5) .
C4 C5 C6 132.2(5) .
C4 C5 S2 117.8(4) .
C6 C5 S2 109.8(4) .
C12 C14 C11 110.4(5) .
C1 C9 C10 105.8(5) .
C1 C9 C11 106.0(5) .
C10 C9 C11 108.4(5) .
C10 C13 C12 109.6(5) .
C2 C1 C9 114.3(5) .
C2 C1 S1 114.7(5) .
C9 C1 S1 131.0(5) .
C15 C17 C20 111.1(5) .
C2 C12 C14 106.1(5) .
C2 C12 C13 108.3(6) .
C14 C12 C13 108.5(5) .
C13 C10 C9 111.3(6) .
C14 C11 C9 110.4(5) .

loop_
_geom_bond_atom_site_label_1
_geom_bond_atom_site_label_2
_geom_bond_distance
_geom_bond_site_symmetry_2
F6 Sb1 1.832(8) .
F3 Sb1 1.863(6) .
F2 Sb1 1.903(6) .
F5 Sb1 1.764(7) .
F14 Sb1 1.909(16) .
F11 Sb1 1.694(16) .
F12 Sb1 1.72(2) .
F13 Sb1 1.958(18) .
Sb1 F1 1.841(4) .
Sb1 F4 1.847(4) .
S2 C5 1.730(6) .
S2 C8 1.733(6) .
S1 C1 1.668(6) .
S1 C4 1.743(6) .
C2 C1 1.372(8) .
C2 C3 1.385(8) .
C2 C12 1.485(8) .
C18 C7 1.485(8) .
C18 C19 1.523(8) .
C18 C20 1.527(9) .
C4 C5 1.383(7) .
C4 C3 1.388(8) .
C6 C7 1.358(7) .
C6 C5 1.408(8) .
C6 C15 1.497(8) .
C8 C8 1.390(11) 2_766
C8 C7 1.417(8) .
C20 C17 1.542(8) .
C15 C16 1.518(8) .
C15 C17 1.532(9) .
C16 C19 1.532(8) .
C14 C12 1.518(8) .
C14 C11 1.524(9) .
C9 C1 1.496(8) .
C9 C10 1.539(9) .
C9 C11 1.547(9) .
C13 C10 1.513(9) .
C13 C12 1.545(9) .

loop_
_geom_torsion_atom_site_label_1
_geom_torsion_atom_site_label_2
_geom_torsion_atom_site_label_3
_geom_torsion_atom_site_label_4
_geom_torsion
_geom_torsion_site_symmetry_1
_geom_torsion_site_symmetry_3
_geom_torsion_site_symmetry_4
C1 S1 C4 C5 178.5(5) . . .
C1 S1 C4 C3 -0.2(5) . . .
C1 C2 C3 C4 -0.4(8) . . .
C12 C2 C3 C4 179.8(7) . . .
C5 C4 C3 C2 -178.2(6) . . .
S1 C4 C3 C2 0.4(7) . . .
C5 S2 C8 C8 178.9(8) . . 2_766
C5 S2 C8 C7 -2.1(5) . . .
C7 C18 C20 C17 -59.3(6) . . .
C19 C18 C20 C17 56.7(6) . . .
C7 C6 C15 C16 58.9(7) . . .
C5 C6 C15 C16 -118.3(7) . . .
C7 C6 C15 C17 -56.5(7) . . .
C5 C6 C15 C17 126.2(7) . . .
C5 C6 C7 C8 -1.9(8) . . .
C15 C6 C7 C8 -179.6(6) . . .
C5 C6 C7 C18 177.9(5) . . .
C15 C6 C7 C18 0.2(8) . . .
C8 C8 C7 C6 -178.4(8) 2_766 . .
S2 C8 C7 C6 2.7(7) . . .
C8 C8 C7 C18 1.8(14) 2_766 . .
S2 C8 C7 C18 -177.1(6) . . .
C19 C18 C7 C6 -58.4(7) . . .
C20 C18 C7 C6 59.6(7) . . .
C19 C18 C7 C8 121.3(7) . . .
C20 C18 C7 C8 -120.6(8) . . .
C6 C15 C16 C19 -57.9(7) . . .
C17 C15 C16 C19 57.1(7) . . .
C7 C18 C19 C16 54.4(6) . . .
C20 C18 C19 C16 -61.8(6) . . .
C15 C16 C19 C18 2.9(7) . . .
C3 C4 C5 C6 -179.6(6) . . .
S1 C4 C5 C6 2.0(10) . . .
C3 C4 C5 S2 3.9(9) . . .
S1 C4 C5 S2 -174.6(3) . . .
C7 C6 C5 C4 -176.5(7) . . .
C15 C6 C5 C4 0.7(12) . . .
C7 C6 C5 S2 0.2(7) . . .
C15 C6 C5 S2 177.5(6) . . .
C8 S2 C5 C4 178.4(5) . . .
C8 S2 C5 C6 1.1(5) . . .
C3 C2 C1 C9 179.5(5) . . .
C12 C2 C1 C9 -0.7(8) . . .
C3 C2 C1 S1 0.3(8) . . .
C12 C2 C1 S1 -179.9(4) . . .
C10 C9 C1 C2 58.0(7) . . .
C11 C9 C1 C2 -57.0(7) . . .
C10 C9 C1 S1 -122.9(6) . . .
C11 C9 C1 S1 122.1(6) . . .
C4 S1 C1 C2 -0.1(5) . . .
C4 S1 C1 C9 -179.1(6) . . .
C6 C15 C17 C20 51.5(7) . . .
C16 C15 C17 C20 -61.9(7) . . .
C18 C20 C17 C15 4.5(7) . . .
C1 C2 C12 C14 59.5(7) . . .
C3 C2 C12 C14 -120.7(8) . . .
C1 C2 C12 C13 -56.8(7) . . .
C3 C2 C12 C13 123.0(8) . . .
C11 C14 C12 C2 -57.3(7) . . .
C11 C14 C12 C13 58.9(6) . . .
C10 C13 C12 C2 52.9(7) . . .
C10 C13 C12 C14 -61.8(7) . . .
C12 C13 C10 C9 3.4(8) . . .
C1 C9 C10 C13 -57.4(7) . . .
C11 C9 C10 C13 55.9(7) . . .
C12 C14 C11 C9 1.3(7) . . .
C1 C9 C11 C14 54.4(7) . . .
C10 C9 C11 C14 -58.7(6) . . .
S2 C8 C8 S2 180.0 . 2_766 2_766
C7 C8 C8 C7 180.000(1) . 2_766 2_766
